data_7049919
loop_
_publ_author_name
'Biggs, George S.'
'O'Neill, Michael J'
'Carames Mendez, Pablo'
'Scrase, Thomas G.'
'Lin, Yulu'
'Bin-Maarof, Amzar Muzani'
'Bond, Andrew D.'
'Boss, Sally R.'
'Barker, Paul D.'

_publ_section_title
;
 Use of a fluorinated probe to quantitatively monitor amino acid binding
 preferences of ruthenium(ii) arene complexes.
;
_journal_issue 20
_journal_name_full 'Dalton transactions (Cambridge, England : 2003)'
_journal_page_first 6910
_journal_page_last 6920
_journal_paper_doi 10.1039/c8dt05159c
_journal_volume 48
_journal_year 2019
_chemical_absolute_configuration ad
_chemical_formula_moiety 'C22 H24 Cl F2 N2 Ru +, F6 P -'
_chemical_formula_sum 'C22 H24 Cl F8 N2 P Ru'
_chemical_formula_weight 635.92
_space_group_crystal_system orthorhombic
_space_group_IT_number 33
_space_group_name_Hall 'P 2c -2n'
_space_group_name_H-M_alt 'P n a 21'
_symmetry_space_group_name_Hall 'P 2c -2n'
_symmetry_space_group_name_H-M 'P n a 21'
_atom_sites_solution_hydrogens geom
_audit_creation_method SHELXL-2018/1
_audit_update_record
;
2018-09-13 deposited with the CCDC.    2019-04-15 downloaded from the CCDC.
;
_cell_angle_alpha 90
_cell_angle_beta 90
_cell_angle_gamma 90
_cell_formula_units_Z 4
_cell_length_a 18.4489(5)
_cell_length_b 7.8290(2)
_cell_length_c 16.0806(4)
_cell_measurement_reflns_used 8835
_cell_measurement_temperature 180(2)
_cell_measurement_theta_max 66.93
_cell_measurement_theta_min 4.79
_cell_volume 2322.62(10)
_computing_cell_refinement 'SAINT (Bruker, 2016)'
_computing_data_collection 'APEX3 (Bruker, 2016)'
_computing_data_reduction SAINT
_computing_molecular_graphics 'Mercury (Macrae et al., 2008)'
_computing_publication_material SHELXL
_computing_structure_refinement 'SHELXL (Sheldrick, 2015)'
_computing_structure_solution 'SHELXT (Sheldrick, 2015)'
_diffrn_ambient_temperature 180(2)
_diffrn_measured_fraction_theta_full 0.996
_diffrn_measured_fraction_theta_max 0.995
_diffrn_measurement_device_type 'Bruker D8-QUEST PHOTON-100'
_diffrn_measurement_method '\w and \f-scans'
_diffrn_radiation_type CuK\a
_diffrn_radiation_wavelength 1.54178
_diffrn_reflns_av_R_equivalents 0.0421
_diffrn_reflns_av_unetI/netI 0.0422
_diffrn_reflns_Laue_measured_fraction_full 0.996
_diffrn_reflns_Laue_measured_fraction_max 0.995
_diffrn_reflns_limit_h_max 21
_diffrn_reflns_limit_h_min -21
_diffrn_reflns_limit_k_max 9
_diffrn_reflns_limit_k_min -9
_diffrn_reflns_limit_l_max 16
_diffrn_reflns_limit_l_min -19
_diffrn_reflns_number 14417
_diffrn_reflns_point_group_measured_fraction_full 0.917
_diffrn_reflns_point_group_measured_fraction_max 0.916
_diffrn_reflns_theta_full 66.929
_diffrn_reflns_theta_max 66.929
_diffrn_reflns_theta_min 4.794
_diffrn_source 'Incoatec I\mS Cu microsource'
_exptl_absorpt_coefficient_mu 7.912
_exptl_absorpt_correction_T_max 0.7528
_exptl_absorpt_correction_T_min 0.5470
_exptl_absorpt_correction_type multi-scan
_exptl_absorpt_process_details 'SADABS (Bruker, 2014)'
_exptl_crystal_colour orange
_exptl_crystal_density_diffrn 1.819
_exptl_crystal_description plate
_exptl_crystal_F_000 1272
_exptl_crystal_size_max 0.400
_exptl_crystal_size_mid 0.080
_exptl_crystal_size_min 0.030
_refine_diff_density_max 0.449
_refine_diff_density_min -0.302
_refine_diff_density_rms 0.067
_refine_ls_abs_structure_details
;
Flack x determined using 1397 quotients [(I+)-(I-)]/[(I+)+(I-)]
(Parsons, Flack and Wagner, Acta Cryst. B69 (2013) 249-259).
;
_refine_ls_abs_structure_Flack 0.017(6)
_refine_ls_extinction_method none
_refine_ls_goodness_of_fit_ref 1.041
_refine_ls_hydrogen_treatment constr
_refine_ls_matrix_type full
_refine_ls_number_parameters 322
_refine_ls_number_reflns 3794
_refine_ls_number_restraints 1
_refine_ls_restrained_S_all 1.041
_refine_ls_R_factor_all 0.0295
_refine_ls_R_factor_gt 0.0250
_refine_ls_shift/su_max 0.001
_refine_ls_shift/su_mean 0.000
_refine_ls_structure_factor_coef Fsqd
_refine_ls_weighting_details 'w=1/[\s^2^(Fo^2^)+(0.0224P)^2^] where P=(Fo^2^+2Fc^2^)/3'
_refine_ls_weighting_scheme calc
_refine_ls_wR_factor_gt 0.0541
_refine_ls_wR_factor_ref 0.0557
_reflns_Friedel_coverage 0.773
_reflns_Friedel_fraction_full 0.831
_reflns_Friedel_fraction_max 0.831
_reflns_number_gt 3493
_reflns_number_total 3794
_reflns_threshold_expression 'I > 2\s(I)'
_cod_data_source_file c8dt05159c2.cif
_cod_data_source_block 8
_cod_depositor_comments 'Adding full bibliography for 7049914--7049924.cif.'
_cod_database_code 7049919
_cambridge_user_name 'Amzer Muzani bin Maarof'
_cambridge_user_crsid amb254
_cambridge_supervisor_name 'Paul Barker'
_cambridge_supervisor_crsid pdb30
_cambridge_crystallographer_name 'Andrew Bond'
_cambridge_crystallographer_crsid adb29
_cambridge_sample_id AMB-010
_cambridge_data_id PB_B1_0004
_shelx_space_group_comment
;
The symmetry employed for this shelxl refinement is uniquely defined
by the following loop, which should always be used as a source of
symmetry information in preference to the above space-group names.
They are only intended as comments.
;
_shelx_estimated_absorpt_t_min 0.144
_shelx_estimated_absorpt_t_max 0.797

loop_
_space_group_symop_operation_xyz
'x, y, z'
'-x, -y, z+1/2'
'x+1/2, -y+1/2, z'
'-x+1/2, y+1/2, z+1/2'

loop_
_atom_site_label
_atom_site_type_symbol
_atom_site_fract_x
_atom_site_fract_y
_atom_site_fract_z
_atom_site_U_iso_or_equiv
_atom_site_adp_type
_atom_site_occupancy
_atom_site_site_symmetry_order
_atom_site_calc_flag
_atom_site_refinement_flags_posn
_atom_site_refinement_flags_adp
Ru1 Ru 0.78489(2) 0.53092(4) 0.46977(3) 0.01538(9) Uani 1 1 d . .
Cl1 Cl 0.72527(6) 0.25955(15) 0.47923(14) 0.0335(4) Uani 1 1 d . .
N1 N 0.7930(2) 0.4964(5) 0.3421(3) 0.0214(10) Uani 1 1 d . .
N2 N 0.8829(2) 0.4019(5) 0.4526(3) 0.0183(10) Uani 1 1 d . .
F1 F 0.9319(2) 0.4225(5) 0.1894(2) 0.0480(10) Uani 1 1 d . .
F2 F 1.02184(18) 0.3996(5) 0.2980(2) 0.0447(10) Uani 1 1 d . .
C1 C 0.8136(3) 0.6598(7) 0.5904(4) 0.0254(12) Uani 1 1 d . .
C2 C 0.7406(3) 0.6123(7) 0.5924(4) 0.0255(12) Uani 1 1 d . .
C3 C 0.6914(3) 0.6652(7) 0.5278(4) 0.0255(12) Uani 1 1 d . .
C4 C 0.7177(3) 0.7700(6) 0.4629(6) 0.0260(12) Uani 1 1 d . .
C5 C 0.7937(3) 0.8091(6) 0.4581(5) 0.0259(13) Uani 1 1 d . .
C6 C 0.8416(3) 0.7529(7) 0.5212(4) 0.0246(12) Uani 1 1 d . .
C7 C 0.8620(4) 0.6157(9) 0.6630(4) 0.0476(18) Uani 1 1 d . .
H7A H 0.849510 0.687960 0.710647 0.071 Uiso 1 1 calc R U
H7B H 0.912706 0.635136 0.647512 0.071 Uiso 1 1 calc R U
H7C H 0.855213 0.495390 0.677914 0.071 Uiso 1 1 calc R U
C8 C 0.7110(4) 0.5049(10) 0.6629(6) 0.051(2) Uani 1 1 d . .
H8A H 0.674371 0.570391 0.693431 0.077 Uiso 1 1 calc R U
H8B H 0.750532 0.473661 0.700611 0.077 Uiso 1 1 calc R U
H8C H 0.688843 0.401024 0.640242 0.077 Uiso 1 1 calc R U
C9 C 0.6129(3) 0.6117(9) 0.5309(5) 0.0475(19) Uani 1 1 d . .
H9A H 0.584595 0.699491 0.559774 0.071 Uiso 1 1 calc R U
H9B H 0.608704 0.503145 0.560836 0.071 Uiso 1 1 calc R U
H9C H 0.594475 0.597870 0.474171 0.071 Uiso 1 1 calc R U
C10 C 0.6677(4) 0.8442(8) 0.3983(5) 0.049(2) Uani 1 1 d . .
H10A H 0.654799 0.961318 0.413903 0.074 Uiso 1 1 calc R U
H10B H 0.623614 0.774628 0.394859 0.074 Uiso 1 1 calc R U
H10C H 0.692059 0.844858 0.344175 0.074 Uiso 1 1 calc R U
C11 C 0.8218(4) 0.9104(8) 0.3855(4) 0.0476(19) Uani 1 1 d . .
H11A H 0.794135 1.016780 0.380423 0.071 Uiso 1 1 calc R U
H11B H 0.816463 0.843323 0.334419 0.071 Uiso 1 1 calc R U
H11C H 0.873116 0.937227 0.394331 0.071 Uiso 1 1 calc R U
C12 C 0.9213(3) 0.7901(9) 0.5142(4) 0.0435(17) Uani 1 1 d . .
H12A H 0.930641 0.907919 0.531750 0.065 Uiso 1 1 calc R U
H12B H 0.936733 0.775403 0.456299 0.065 Uiso 1 1 calc R U
H12C H 0.948411 0.711326 0.549848 0.065 Uiso 1 1 calc R U
C13 C 0.7367(3) 0.5206(8) 0.2913(4) 0.0293(14) Uani 1 1 d . .
H13 H 0.689890 0.534754 0.314806 0.035 Uiso 1 1 calc R U
C14 C 0.7438(4) 0.5260(8) 0.2061(4) 0.0360(14) Uani 1 1 d . .
H14 H 0.703114 0.547728 0.171565 0.043 Uiso 1 1 calc R U
C15 C 0.8113(4) 0.4992(7) 0.1724(4) 0.0350(14) Uani 1 1 d . .
H15 H 0.818634 0.506871 0.114013 0.042 Uiso 1 1 calc R U
C16 C 0.8684(3) 0.4609(8) 0.2249(4) 0.0288(12) Uani 1 1 d . .
C17 C 0.8605(3) 0.4610(7) 0.3105(3) 0.0211(11) Uani 1 1 d . .
C18 C 0.9129(3) 0.4135(6) 0.3761(3) 0.0192(11) Uani 1 1 d . .
C19 C 0.9863(3) 0.3733(7) 0.3693(4) 0.0270(12) Uani 1 1 d . .
C20 C 1.0253(3) 0.3077(8) 0.4336(4) 0.0347(15) Uani 1 1 d . .
H20 H 1.074956 0.279254 0.426623 0.042 Uiso 1 1 calc R U
C21 C 0.9917(3) 0.2832(8) 0.5089(4) 0.0337(14) Uani 1 1 d . .
H21 H 1.016687 0.233065 0.554378 0.040 Uiso 1 1 calc R U
C22 C 0.9198(3) 0.3342(7) 0.5163(4) 0.0281(12) Uani 1 1 d . .
H22 H 0.896072 0.320484 0.568274 0.034 Uiso 1 1 calc R U
P1 P 0.48777(7) 0.40702(19) 0.75051(10) 0.0253(3) Uani 1 1 d . .
F11 F 0.4262(2) 0.2771(5) 0.7231(3) 0.0521(10) Uani 1 1 d . .
F12 F 0.5492(2) 0.5397(5) 0.7784(3) 0.0468(11) Uani 1 1 d . .
F13 F 0.5473(2) 0.3008(7) 0.7002(3) 0.0735(15) Uani 1 1 d . .
F14 F 0.5047(3) 0.2894(6) 0.8277(3) 0.0757(16) Uani 1 1 d . .
F15 F 0.4304(2) 0.5112(7) 0.8014(4) 0.0818(19) Uani 1 1 d . .
F16 F 0.4728(4) 0.5182(8) 0.6715(4) 0.0846(19) Uani 1 1 d . .

loop_
_atom_site_aniso_label
_atom_site_aniso_U_11
_atom_site_aniso_U_22
_atom_site_aniso_U_33
_atom_site_aniso_U_23
_atom_site_aniso_U_13
_atom_site_aniso_U_12
Ru1 0.01232(14) 0.01687(15) 0.01695(17) -0.0022(3) 0.0005(2) -0.00053(12)
Cl1 0.0305(6) 0.0222(6) 0.0478(12) -0.0056(8) 0.0103(8) -0.0088(4)
N1 0.023(2) 0.020(2) 0.021(3) -0.0052(17) -0.0015(18) 0.0011(18)
N2 0.0181(18) 0.0199(19) 0.017(3) -0.0009(16) 0.0023(16) 0.0004(16)
F1 0.051(2) 0.067(3) 0.026(2) -0.0038(18) 0.0176(17) 0.009(2)
F2 0.0333(18) 0.055(2) 0.046(2) 0.0069(18) 0.0216(17) 0.0076(17)
C1 0.032(3) 0.025(3) 0.019(3) -0.009(2) -0.004(2) 0.003(2)
C2 0.034(3) 0.026(3) 0.017(3) -0.002(2) 0.009(2) 0.002(2)
C3 0.019(3) 0.024(3) 0.033(3) -0.011(2) 0.007(2) 0.003(2)
C4 0.030(2) 0.019(2) 0.028(3) -0.008(3) -0.009(3) 0.0070(19)
C5 0.034(3) 0.018(2) 0.025(4) -0.005(3) 0.007(3) 0.000(2)
C6 0.021(3) 0.021(3) 0.032(3) -0.011(2) 0.004(2) -0.004(2)
C7 0.061(4) 0.051(4) 0.030(4) -0.011(3) -0.021(3) 0.019(4)
C8 0.063(6) 0.044(5) 0.046(5) 0.006(3) 0.030(4) -0.004(4)
C9 0.021(3) 0.054(4) 0.067(5) -0.023(4) 0.016(3) -0.006(3)
C10 0.063(5) 0.029(3) 0.056(5) -0.005(3) -0.037(4) 0.011(3)
C11 0.076(5) 0.024(3) 0.043(4) 0.008(3) 0.025(4) 0.003(3)
C12 0.023(3) 0.054(4) 0.054(4) -0.022(3) -0.001(3) -0.011(3)
C13 0.024(3) 0.031(3) 0.032(4) -0.009(3) -0.008(3) 0.000(3)
C14 0.051(4) 0.033(3) 0.024(3) -0.006(3) -0.014(3) 0.003(3)
C15 0.059(4) 0.030(3) 0.015(3) -0.002(2) -0.003(3) -0.001(3)
C16 0.040(3) 0.021(3) 0.025(3) -0.006(2) 0.007(2) 0.001(2)
C17 0.025(3) 0.017(2) 0.021(3) -0.004(2) 0.004(2) -0.003(2)
C18 0.024(2) 0.013(2) 0.021(3) -0.003(2) 0.005(2) 0.000(2)
C19 0.022(3) 0.024(3) 0.035(3) -0.005(2) 0.014(2) -0.004(2)
C20 0.019(3) 0.030(3) 0.055(4) -0.003(3) 0.001(3) 0.006(3)
C21 0.024(3) 0.035(3) 0.042(4) 0.000(3) -0.004(3) 0.011(3)
C22 0.026(3) 0.031(3) 0.028(3) 0.000(3) -0.003(2) 0.005(2)
P1 0.0223(6) 0.0315(7) 0.0221(8) 0.0037(6) 0.0007(6) 0.0006(6)
F11 0.043(2) 0.056(3) 0.057(3) -0.011(2) -0.014(2) -0.0113(19)
F12 0.0281(18) 0.043(2) 0.069(3) 0.000(2) -0.0007(19) -0.0058(17)
F13 0.052(3) 0.073(3) 0.095(4) -0.025(3) 0.021(3) 0.008(2)
F14 0.095(4) 0.077(3) 0.055(3) 0.033(3) -0.034(3) -0.036(3)
F15 0.039(2) 0.090(4) 0.117(5) -0.056(3) 0.033(3) -0.016(2)
F16 0.105(5) 0.085(4) 0.064(4) 0.045(3) -0.022(3) -0.004(3)

loop_
_atom_type_symbol
_atom_type_description
_atom_type_scat_dispersion_real
_atom_type_scat_dispersion_imag
_atom_type_scat_source
C C 0.0181 0.0091 'International Tables Vol C Tables 4.2.6.8 and 6.1.1.4'
H H 0.0000 0.0000 'International Tables Vol C Tables 4.2.6.8 and 6.1.1.4'
N N 0.0311 0.0180 'International Tables Vol C Tables 4.2.6.8 and 6.1.1.4'
F F 0.0727 0.0534 'International Tables Vol C Tables 4.2.6.8 and 6.1.1.4'
P P 0.2955 0.4335 'International Tables Vol C Tables 4.2.6.8 and 6.1.1.4'
Cl Cl 0.3639 0.7018 'International Tables Vol C Tables 4.2.6.8 and 6.1.1.4'
Ru Ru 0.0552 3.2960 'International Tables Vol C Tables 4.2.6.8 and 6.1.1.4'

loop_
_geom_angle_atom_site_label_1
_geom_angle_atom_site_label_2
_geom_angle_atom_site_label_3
_geom_angle
N1 Ru1 N2 75.18(16)
N1 Ru1 C6 116.24(19)
N2 Ru1 C6 91.13(17)
N1 Ru1 C5 92.2(2)
N2 Ru1 C5 113.86(17)
C6 Ru1 C5 37.7(2)
N1 Ru1 C3 122.2(2)
N2 Ru1 C3 162.66(19)
C6 Ru1 C3 80.63(19)
C5 Ru1 C3 67.9(2)
N1 Ru1 C2 159.89(19)
N2 Ru1 C2 124.93(19)
C6 Ru1 C2 67.3(2)
C5 Ru1 C2 79.6(2)
C3 Ru1 C2 37.7(2)
N1 Ru1 C4 95.7(3)
N2 Ru1 C4 150.83(19)
C6 Ru1 C4 67.8(2)
C5 Ru1 C4 37.75(18)
C3 Ru1 C4 36.8(3)
C2 Ru1 C4 66.6(3)
N1 Ru1 C1 153.41(19)
N2 Ru1 C1 97.30(18)
C6 Ru1 C1 37.5(2)
C5 Ru1 C1 67.1(2)
C3 Ru1 C1 67.0(2)
C2 Ru1 C1 36.3(2)
C4 Ru1 C1 78.4(3)
N1 Ru1 Cl1 88.88(13)
N2 Ru1 Cl1 88.69(11)
C6 Ru1 Cl1 153.93(16)
C5 Ru1 Cl1 156.94(14)
C3 Ru1 Cl1 92.09(15)
C2 Ru1 Cl1 91.66(16)
C4 Ru1 Cl1 119.22(13)
C1 Ru1 Cl1 116.78(16)
C13 N1 C17 120.5(5)
C13 N1 Ru1 122.1(4)
C17 N1 Ru1 117.2(3)
C22 N2 C18 121.0(5)
C22 N2 Ru1 122.0(4)
C18 N2 Ru1 116.2(3)
C2 C1 C6 120.2(5)
C2 C1 C7 119.5(6)
C6 C1 C7 120.3(6)
C2 C1 Ru1 71.0(3)
C6 C1 Ru1 69.0(3)
C7 C1 Ru1 134.7(4)
C1 C2 C3 120.9(5)
C1 C2 C8 120.9(6)
C3 C2 C8 118.2(6)
C1 C2 Ru1 72.7(3)
C3 C2 Ru1 71.0(3)
C8 C2 Ru1 129.5(5)
C4 C3 C2 118.9(5)
C4 C3 C9 121.0(6)
C2 C3 C9 120.1(6)
C4 C3 Ru1 72.4(3)
C2 C3 Ru1 71.2(3)
C9 C3 Ru1 128.8(4)
C3 C4 C5 119.9(7)
C3 C4 C10 121.5(5)
C5 C4 C10 118.6(7)
C3 C4 Ru1 70.7(3)
C5 C4 Ru1 69.0(3)
C10 C4 Ru1 133.9(5)
C6 C5 C4 120.3(6)
C6 C5 C11 120.4(5)
C4 C5 C11 119.4(7)
C6 C5 Ru1 71.1(3)
C4 C5 Ru1 73.2(3)
C11 C5 Ru1 128.0(4)
C5 C6 C1 119.4(5)
C5 C6 C12 119.7(5)
C1 C6 C12 120.8(5)
C5 C6 Ru1 71.2(3)
C1 C6 Ru1 73.5(3)
C12 C6 Ru1 126.4(4)
C1 C7 H7A 109.5
C1 C7 H7B 109.5
H7A C7 H7B 109.5
C1 C7 H7C 109.5
H7A C7 H7C 109.5
H7B C7 H7C 109.5
C2 C8 H8A 109.5
C2 C8 H8B 109.5
H8A C8 H8B 109.5
C2 C8 H8C 109.5
H8A C8 H8C 109.5
H8B C8 H8C 109.5
C3 C9 H9A 109.5
C3 C9 H9B 109.5
H9A C9 H9B 109.5
C3 C9 H9C 109.5
H9A C9 H9C 109.5
H9B C9 H9C 109.5
C4 C10 H10A 109.5
C4 C10 H10B 109.5
H10A C10 H10B 109.5
C4 C10 H10C 109.5
H10A C10 H10C 109.5
H10B C10 H10C 109.5
C5 C11 H11A 109.5
C5 C11 H11B 109.5
H11A C11 H11B 109.5
C5 C11 H11C 109.5
H11A C11 H11C 109.5
H11B C11 H11C 109.5
C6 C12 H12A 109.5
C6 C12 H12B 109.5
H12A C12 H12B 109.5
C6 C12 H12C 109.5
H12A C12 H12C 109.5
H12B C12 H12C 109.5
N1 C13 C14 122.7(6)
N1 C13 H13 118.7
C14 C13 H13 118.7
C15 C14 C13 118.3(6)
C15 C14 H14 120.8
C13 C14 H14 120.8
C14 C15 C16 118.8(6)
C14 C15 H15 120.6
C16 C15 H15 120.6
F1 C16 C15 117.0(5)
F1 C16 C17 121.1(5)
C15 C16 C17 121.8(6)
N1 C17 C16 117.6(5)
N1 C17 C18 112.3(4)
C16 C17 C18 129.8(5)
N2 C18 C19 116.9(5)
N2 C18 C17 113.5(4)
C19 C18 C17 129.5(5)
F2 C19 C20 116.9(5)
F2 C19 C18 120.6(5)
C20 C19 C18 122.6(5)
C19 C20 C21 119.0(5)
C19 C20 H20 120.5
C21 C20 H20 120.5
C20 C21 C22 117.8(6)
C20 C21 H21 121.1
C22 C21 H21 121.1
N2 C22 C21 122.2(6)
N2 C22 H22 118.9
C21 C22 H22 118.9
F16 P1 F15 90.9(4)
F16 P1 F14 177.5(4)
F15 P1 F14 91.5(3)
F16 P1 F11 90.2(3)
F15 P1 F11 89.7(2)
F14 P1 F11 89.2(2)
F16 P1 F13 90.0(3)
F15 P1 F13 178.9(3)
F14 P1 F13 87.6(3)
F11 P1 F13 91.0(3)
F16 P1 F12 89.5(3)
F15 P1 F12 89.7(2)
F14 P1 F12 91.0(2)
F11 P1 F12 179.3(3)
F13 P1 F12 89.6(2)

loop_
_geom_bond_atom_site_label_1
_geom_bond_atom_site_label_2
_geom_bond_distance
Ru1 N1 2.076(5)
Ru1 N2 2.090(4)
Ru1 C6 2.191(5)
Ru1 C5 2.192(5)
Ru1 C3 2.225(5)
Ru1 C2 2.228(5)
Ru1 C4 2.247(5)
Ru1 C1 2.250(5)
Ru1 Cl1 2.3972(12)
N1 C13 1.335(7)
N1 C17 1.373(7)
N2 C22 1.339(7)
N2 C18 1.351(7)
F1 C16 1.338(7)
F2 C19 1.337(6)
C1 C2 1.397(8)
C1 C6 1.428(8)
C1 C7 1.510(8)
C2 C3 1.440(8)
C2 C8 1.513(9)
C3 C4 1.414(10)
C3 C9 1.508(7)
C4 C5 1.437(7)
C4 C10 1.506(9)
C5 C6 1.416(9)
C5 C11 1.503(9)
C6 C12 1.503(7)
C7 H7A 0.9800
C7 H7B 0.9800
C7 H7C 0.9800
C8 H8A 0.9800
C8 H8B 0.9800
C8 H8C 0.9800
C9 H9A 0.9800
C9 H9B 0.9800
C9 H9C 0.9800
C10 H10A 0.9800
C10 H10B 0.9800
C10 H10C 0.9800
C11 H11A 0.9800
C11 H11B 0.9800
C11 H11C 0.9800
C12 H12A 0.9800
C12 H12B 0.9800
C12 H12C 0.9800
C13 C14 1.376(9)
C13 H13 0.9500
C14 C15 1.374(10)
C14 H14 0.9500
C15 C16 1.383(9)
C15 H15 0.9500
C16 C17 1.384(8)
C17 C18 1.479(7)
C18 C19 1.395(7)
C19 C20 1.360(9)
C20 C21 1.373(9)
C20 H20 0.9500
C21 C22 1.389(8)
C21 H21 0.9500
C22 H22 0.9500
P1 F16 1.565(5)
P1 F15 1.567(4)
P1 F14 1.576(4)
P1 F11 1.587(4)
P1 F13 1.598(5)
P1 F12 1.602(4)

loop_
_geom_torsion_atom_site_label_1
_geom_torsion_atom_site_label_2
_geom_torsion_atom_site_label_3
_geom_torsion_atom_site_label_4
_geom_torsion
C6 C1 C2 C3 -4.0(8)
C7 C1 C2 C3 174.5(5)
Ru1 C1 C2 C3 -54.3(5)
C6 C1 C2 C8 176.4(6)
C7 C1 C2 C8 -5.1(9)
Ru1 C1 C2 C8 126.2(6)
C6 C1 C2 Ru1 50.3(5)
C7 C1 C2 Ru1 -131.3(5)
C1 C2 C3 C4 -1.5(8)
C8 C2 C3 C4 178.1(6)
Ru1 C2 C3 C4 -56.5(5)
C1 C2 C3 C9 179.7(5)
C8 C2 C3 C9 -0.7(8)
Ru1 C2 C3 C9 124.7(5)
C1 C2 C3 Ru1 55.0(5)
C8 C2 C3 Ru1 -125.4(6)
C2 C3 C4 C5 5.6(8)
C9 C3 C4 C5 -175.6(6)
Ru1 C3 C4 C5 -50.3(5)
C2 C3 C4 C10 -173.7(6)
C9 C3 C4 C10 5.1(9)
Ru1 C3 C4 C10 130.3(6)
C2 C3 C4 Ru1 55.9(4)
C9 C3 C4 Ru1 -125.3(5)
C3 C4 C5 C6 -4.3(9)
C10 C4 C5 C6 175.1(5)
Ru1 C4 C5 C6 -55.4(5)
C3 C4 C5 C11 175.8(5)
C10 C4 C5 C11 -4.9(9)
Ru1 C4 C5 C11 124.7(5)
C3 C4 C5 Ru1 51.1(5)
C10 C4 C5 Ru1 -129.5(6)
C4 C5 C6 C1 -1.2(8)
C11 C5 C6 C1 178.8(5)
Ru1 C5 C6 C1 -57.6(4)
C4 C5 C6 C12 178.2(5)
C11 C5 C6 C12 -1.9(8)
Ru1 C5 C6 C12 121.8(5)
C4 C5 C6 Ru1 56.4(5)
C11 C5 C6 Ru1 -123.7(5)
C2 C1 C6 C5 5.3(8)
C7 C1 C6 C5 -173.1(5)
Ru1 C1 C6 C5 56.5(4)
C2 C1 C6 C12 -174.0(5)
C7 C1 C6 C12 7.5(8)
Ru1 C1 C6 C12 -122.9(5)
C2 C1 C6 Ru1 -51.1(5)
C7 C1 C6 Ru1 130.4(5)
C17 N1 C13 C14 -5.6(9)
Ru1 N1 C13 C14 169.0(5)
N1 C13 C14 C15 2.4(10)
C13 C14 C15 C16 2.7(9)
C14 C15 C16 F1 174.9(5)
C14 C15 C16 C17 -4.7(9)
C13 N1 C17 C16 3.5(8)
Ru1 N1 C17 C16 -171.3(4)
C13 N1 C17 C18 -171.6(5)
Ru1 N1 C17 C18 13.6(5)
F1 C16 C17 N1 -177.9(5)
C15 C16 C17 N1 1.6(8)
F1 C16 C17 C18 -3.9(9)
C15 C16 C17 C18 175.7(5)
C22 N2 C18 C19 -8.3(7)
Ru1 N2 C18 C19 161.8(4)
C22 N2 C18 C17 169.2(4)
Ru1 N2 C18 C17 -20.7(5)
N1 C17 C18 N2 4.7(6)
C16 C17 C18 N2 -169.6(5)
N1 C17 C18 C19 -178.2(5)
C16 C17 C18 C19 7.5(10)
N2 C18 C19 F2 -172.6(5)
C17 C18 C19 F2 10.4(9)
N2 C18 C19 C20 6.9(8)
C17 C18 C19 C20 -170.1(5)
F2 C19 C20 C21 178.1(5)
C18 C19 C20 C21 -1.4(9)
C19 C20 C21 C22 -2.7(9)
C18 N2 C22 C21 4.4(8)
Ru1 N2 C22 C21 -165.1(4)
C20 C21 C22 N2 1.4(9)
